data_7212166
loop_
_publ_author_name
'Hardacre, Christopher'
'Holbrey, John D.'
'Mullan, Claire L.'
'Nieuwenhuyzen, Mark'
'Youngs, Tristan G. A.'
'Bowron, Daniel T.'
'Teat, Simon J.'

_publ_section_title
;
 Solid and liquid charge-transfer complex formation between
 1-methylnaphthalene and 1-alkyl-cyanopyridinium
 bis{(trifluoromethyl)sulfonyl}imide ionic liquids.
;
_journal_issue 8
_journal_name_full 'Physical chemistry chemical physics : PCCP'
_journal_page_first 1842
_journal_page_last 1853
_journal_paper_doi 10.1039/b921160h
_journal_volume 12
_journal_year 2010
_chemical_formula_sum 'C21 H19 F6 N3 O4 S2'
_chemical_formula_weight 555.51
_chemical_name_systematic
; 
 ? 
;
_space_group_IT_number 14
_symmetry_cell_setting monoclinic
_symmetry_space_group_name_Hall '-P 2ybc'
_symmetry_space_group_name_H-M 'P 1 21/c 1'
_atom_sites_solution_hydrogens geom
_atom_sites_solution_primary direct
_atom_sites_solution_secondary difmap
_audit_creation_method SHELXL-97
_cell_angle_alpha 90.00
_cell_angle_beta 91.766(3)
_cell_angle_gamma 90.00
_cell_formula_units_Z 4
_cell_length_a 10.8851(13)
_cell_length_b 15.9998(19)
_cell_length_c 13.8814(17)
_cell_measurement_temperature 193(2)
_cell_volume 2416.4(5)
_computing_cell_refinement 'Bruker SAINT v7.34a'
_computing_data_collection 'Bruker APEX2'
_computing_data_reduction 'Bruker SAINT v7.34a'
_computing_structure_refinement 'SHELXL-97 (Sheldrick, 1997)'
_computing_structure_solution 'SHELXS-97 (Sheldrick, 1990)'
_diffrn_ambient_temperature 193(2)
_diffrn_measured_fraction_theta_full 0.999
_diffrn_measured_fraction_theta_max 0.999
_diffrn_measurement_device_type 'Bruker Platinum 200 CCD diffractometer'
_diffrn_measurement_method '\w rotation with narrow frames'
_diffrn_radiation_monochromator 'silicon 111'
_diffrn_radiation_source 'Advanced Light Source station 11.3.1'
_diffrn_radiation_type synchrotron
_diffrn_radiation_wavelength 0.77490
_diffrn_reflns_av_R_equivalents 0.0563
_diffrn_reflns_av_sigmaI/netI 0.0408
_diffrn_reflns_limit_h_max 12
_diffrn_reflns_limit_h_min -12
_diffrn_reflns_limit_k_max 17
_diffrn_reflns_limit_k_min -17
_diffrn_reflns_limit_l_max 15
_diffrn_reflns_limit_l_min -15
_diffrn_reflns_number 17912
_diffrn_reflns_theta_full 25.53
_diffrn_reflns_theta_max 25.53
_diffrn_reflns_theta_min 2.04
_exptl_absorpt_coefficient_mu 0.300
_exptl_absorpt_correction_T_max 0.9706
_exptl_absorpt_correction_T_min 0.9423
_exptl_absorpt_correction_type empirical
_exptl_absorpt_process_details SADABS
_exptl_crystal_colour yellow
_exptl_crystal_density_diffrn 1.527
_exptl_crystal_density_method 'not measured'
_exptl_crystal_description block
_exptl_crystal_F_000 1136
_exptl_crystal_size_max 0.20
_exptl_crystal_size_mid 0.10
_exptl_crystal_size_min 0.10
_refine_diff_density_max 1.423
_refine_diff_density_min -0.322
_refine_diff_density_rms 0.071
_refine_ls_extinction_method none
_refine_ls_goodness_of_fit_ref 1.051
_refine_ls_hydrogen_treatment constr
_refine_ls_matrix_type full
_refine_ls_number_parameters 327
_refine_ls_number_reflns 3482
_refine_ls_number_restraints 0
_refine_ls_restrained_S_all 1.051
_refine_ls_R_factor_all 0.0847
_refine_ls_R_factor_gt 0.0734
_refine_ls_shift/su_max 0.001
_refine_ls_shift/su_mean 0.000
_refine_ls_structure_factor_coef Fsqd
_refine_ls_weighting_details 'calc w=1/[\s^2^(Fo^2^)+(0.1212P)^2^+3.4541P] where P=(Fo^2^+2Fc^2^)/3'
_refine_ls_weighting_scheme calc
_refine_ls_wR_factor_gt 0.2094
_refine_ls_wR_factor_ref 0.2217
_reflns_number_gt 2856
_reflns_number_total 3482
_reflns_threshold_expression >2sigma(I)
_cod_data_source_file b921160h.txt
_cod_data_source_block qub6
_cod_depositor_comments
;
The following automatic conversions were performed:

'_symmetry_cell_setting' value 'Monoclinic' changed to 'monoclinic'
according to /home/saulius/struct/CIF-dictionaries/cif_core.dic
dictionary named 'cif_core.dic' version 2.4.2 from
2011-04-26.

'_exptl_absorpt_correction_type' value 'Empirical'
changed to 'empirical' according to
/home/saulius/struct/CIF-dictionaries/cif_core.dic dictionary named
'cif_core.dic' version 2.4.2 from 2011-04-26.

Automatic conversion script
Id: cif_fix_values 1891 2012-01-12 08:04:46Z andrius 

The following automatic conversions were performed:

'_refine_ls_hydrogen_treatment' value 'contr' was replaced with the
value 'constr' as specified in the replacement file
'src/cod-tools/trunk/data/replacement-values/replacement_values.lst'.

Automatic conversion script
Id: cif_fix_values 5376 2017-05-30 11:51:03Z andrius 
;
_cod_original_sg_symbol_H-M P2(1)/c
_cod_database_code 7212166

loop_
_symmetry_equiv_pos_as_xyz
'x, y, z'
'-x, y+1/2, -z+1/2'
'-x, -y, -z'
'x, -y-1/2, z-1/2'

loop_
_atom_site_label
_atom_site_type_symbol
_atom_site_fract_x
_atom_site_fract_y
_atom_site_fract_z
_atom_site_U_iso_or_equiv
_atom_site_adp_type
_atom_site_occupancy
_atom_site_symmetry_multiplicity
_atom_site_calc_flag
_atom_site_refinement_flags
N1 N 0.2981(3) 0.0980(2) 0.1921(2) 0.0475(8) Uani 1 1 d .
C2 C 0.2214(4) 0.1633(3) 0.1897(3) 0.0510(10) Uani 1 1 d .
C3 C 0.2648(4) 0.2432(3) 0.1867(3) 0.0521(11) Uani 1 1 d .
C4 C 0.3902(4) 0.2564(3) 0.1858(3) 0.0483(10) Uani 1 1 d .
C5 C 0.4674(4) 0.1884(3) 0.1876(3) 0.0599(12) Uani 1 1 d .
C6 C 0.4197(4) 0.1093(3) 0.1909(3) 0.0573(11) Uani 1 1 d .
C7 C 0.4394(4) 0.3405(3) 0.1861(3) 0.0588(12) Uani 1 1 d .
N8 N 0.4797(4) 0.4060(3) 0.1888(3) 0.0752(12) Uani 1 1 d .
C9 C 0.2465(4) 0.0115(3) 0.1941(3) 0.0577(11) Uani 1 1 d .
C10 C 0.2072(5) -0.0165(3) 0.0952(4) 0.0710(14) Uani 1 1 d .
H2A H 0.1352 0.1538 0.1900 0.061 Uiso 1 1 calc R
H3A H 0.2095 0.2891 0.1854 0.063 Uiso 1 1 calc R
H6A H 0.4732 0.0624 0.1924 0.069 Uiso 1 1 calc R
H5A H 0.5539 0.1962 0.1865 0.072 Uiso 1 1 calc R
H9A H 0.1750 0.0102 0.2366 0.069 Uiso 1 1 calc R
H9B H 0.3094 -0.0274 0.2210 0.069 Uiso 1 1 calc R
H10A H 0.1725 -0.0729 0.0984 0.107 Uiso 1 1 calc R
H10B H 0.2785 -0.0170 0.0537 0.107 Uiso 1 1 calc R
H10C H 0.1450 0.0220 0.0685 0.107 Uiso 1 1 calc R
H11A H 0.1450 0.3973 0.4188 0.179 Uiso 1 1 calc R
H11B H 0.1017 0.3215 0.4849 0.179 Uiso 1 1 calc R
H11C H 0.0977 0.3120 0.3701 0.179 Uiso 1 1 calc R
N3 N 0.7709(3) 0.1851(3) 0.2068(3) 0.0670(11) Uani 1 1 d .
S1 S 0.81129(10) 0.09336(7) 0.18238(9) 0.0591(4) Uani 1 1 d .
S2 S 0.85794(10) 0.26249(8) 0.21503(10) 0.0641(4) Uani 1 1 d .
O1 O 0.9266(3) 0.0827(2) 0.1410(3) 0.0833(11) Uani 1 1 d .
O2 O 0.7067(3) 0.0539(2) 0.1394(3) 0.0775(10) Uani 1 1 d .
O3 O 0.8042(4) 0.3227(3) 0.2745(4) 0.1045(14) Uani 1 1 d .
O4 O 0.9846(3) 0.2459(2) 0.2276(4) 0.1002(15) Uani 1 1 d .
C1A C 0.8263(6) 0.0440(4) 0.3012(5) 0.0848(16) Uani 1 1 d .
C2A C 0.8431(6) 0.3082(4) 0.0945(6) 0.0953(19) Uani 1 1 d .
F1 F 0.7266(4) 0.0550(3) 0.3498(3) 0.1249(14) Uani 1 1 d .
F2 F 0.9179(5) 0.0772(3) 0.3511(3) 0.1468(19) Uani 1 1 d .
F3 F 0.8445(4) -0.0351(3) 0.2919(3) 0.1257(14) Uani 1 1 d .
F4 F 0.9135(5) 0.3761(3) 0.0907(5) 0.1540(19) Uani 1 1 d .
F5 F 0.7311(4) 0.3328(3) 0.0763(4) 0.1452(18) Uani 1 1 d .
F6 F 0.8772(6) 0.2559(3) 0.0293(3) 0.1485(19) Uani 1 1 d .
C1N C 0.2706(10) 0.3032(7) 0.4295(4) 0.123(3) Uani 1 1 d .
C2N C 0.3678(8) 0.3493(4) 0.4256(4) 0.092(2) Uani 1 1 d .
C3N C 0.4960(10) 0.3231(6) 0.4251(5) 0.121(3) Uani 1 1 d .
C4N C 0.5099(8) 0.2292(7) 0.4282(5) 0.129(3) Uani 1 1 d .
C5N C 0.4175(9) 0.0918(5) 0.4355(4) 0.110(2) Uani 1 1 d .
C6N C 0.3213(9) 0.0433(5) 0.4408(4) 0.101(2) Uani 1 1 d .
C7N C 0.2115(9) 0.0800(5) 0.4438(5) 0.107(2) Uani 1 1 d .
C8N C 0.1783(7) 0.1594(6) 0.4412(4) 0.106(2) Uani 1 1 d .
C9N C 0.2813(7) 0.2111(5) 0.4347(4) 0.094(2) Uani 1 1 d .
C10N C 0.3994(6) 0.1873(5) 0.4336(3) 0.0841(18) Uani 1 1 d .
C11N C 0.1428(8) 0.3363(5) 0.4255(5) 0.120(3) Uani 1 1 d .
H2NA H 0.3539 0.4078 0.4228 0.111 Uiso 1 1 calc R
H3NA H 0.5632 0.3608 0.4231 0.145 Uiso 1 1 calc R
H4NA H 0.5872 0.2017 0.4265 0.155 Uiso 1 1 calc R
H5NA H 0.4976 0.0685 0.4328 0.132 Uiso 1 1 calc R
H6NA H 0.3293 -0.0159 0.4424 0.122 Uiso 1 1 calc R
H7NA H 0.1449 0.0420 0.4487 0.129 Uiso 1 1 calc R
H8NA H 0.0959 0.1786 0.4434 0.127 Uiso 1 1 calc R

loop_
_atom_site_aniso_label
_atom_site_aniso_U_11
_atom_site_aniso_U_22
_atom_site_aniso_U_33
_atom_site_aniso_U_23
_atom_site_aniso_U_13
_atom_site_aniso_U_12
N1 0.048(2) 0.053(2) 0.0406(18) 0.0030(15) -0.0012(14) 0.0024(16)
C2 0.040(2) 0.062(3) 0.051(2) 0.003(2) 0.0009(17) 0.000(2)
C3 0.046(2) 0.056(3) 0.054(3) 0.002(2) -0.0003(18) 0.0050(19)
C4 0.048(2) 0.059(3) 0.037(2) 0.0024(18) -0.0001(17) -0.0051(19)
C5 0.039(2) 0.080(3) 0.060(3) 0.000(2) 0.0003(19) -0.004(2)
C6 0.045(2) 0.067(3) 0.060(3) 0.002(2) -0.0009(19) 0.012(2)
C7 0.050(2) 0.081(4) 0.046(2) 0.005(2) -0.0008(19) -0.004(2)
N8 0.076(3) 0.074(3) 0.075(3) 0.008(2) 0.000(2) -0.021(2)
C9 0.065(3) 0.054(3) 0.054(3) 0.008(2) 0.000(2) -0.001(2)
C10 0.100(4) 0.056(3) 0.056(3) 0.001(2) -0.008(3) -0.002(3)
N3 0.046(2) 0.064(3) 0.091(3) -0.015(2) 0.0043(19) 0.0031(18)
S1 0.0566(7) 0.0573(7) 0.0638(7) -0.0127(5) 0.0072(5) -0.0032(5)
S2 0.0446(7) 0.0578(7) 0.0891(9) -0.0204(6) -0.0083(6) 0.0055(5)
O1 0.066(2) 0.074(2) 0.112(3) -0.018(2) 0.026(2) 0.0041(17)
O2 0.069(2) 0.081(2) 0.082(2) -0.0075(19) -0.0095(18) -0.0097(18)
O3 0.105(3) 0.080(3) 0.129(4) -0.045(3) 0.004(3) 0.017(2)
O4 0.052(2) 0.079(3) 0.167(4) -0.026(3) -0.026(2) 0.0024(18)
C1A 0.086(4) 0.080(4) 0.087(4) 0.004(3) -0.010(3) -0.003(3)
C2A 0.090(4) 0.084(4) 0.112(5) 0.009(4) 0.008(4) -0.008(4)
F1 0.146(4) 0.139(4) 0.092(3) 0.015(2) 0.043(3) 0.003(3)
F2 0.155(4) 0.167(4) 0.114(3) 0.022(3) -0.069(3) -0.044(3)
F3 0.155(4) 0.080(3) 0.141(4) 0.027(2) -0.015(3) 0.016(2)
F4 0.155(4) 0.100(3) 0.207(5) 0.042(3) 0.016(4) -0.028(3)
F5 0.129(4) 0.147(4) 0.157(4) 0.041(3) -0.045(3) 0.021(3)
F6 0.216(6) 0.132(4) 0.101(3) 0.005(3) 0.043(3) -0.005(4)
C1N 0.163(8) 0.160(8) 0.047(3) -0.019(4) -0.001(4) 0.015(7)
C2N 0.124(6) 0.095(5) 0.057(3) -0.007(3) -0.005(3) -0.040(4)
C3N 0.161(8) 0.144(8) 0.059(4) 0.012(4) 0.001(4) 0.003(6)
C4N 0.119(6) 0.199(10) 0.070(4) -0.016(5) -0.003(4) 0.047(6)
C5N 0.160(7) 0.112(6) 0.058(4) 0.010(4) -0.012(4) -0.010(5)
C6N 0.158(7) 0.078(4) 0.067(4) 0.007(3) 0.002(4) 0.005(5)
C7N 0.166(8) 0.086(5) 0.070(4) -0.002(3) 0.004(4) 0.035(5)
C8N 0.102(5) 0.156(7) 0.059(4) -0.014(4) 0.003(3) -0.030(5)
C9N 0.124(6) 0.113(5) 0.045(3) -0.002(3) -0.001(3) 0.030(4)
C10N 0.076(4) 0.136(6) 0.040(3) 0.005(3) -0.007(2) -0.027(4)
C11N 0.167(8) 0.115(6) 0.075(4) -0.012(4) -0.022(4) 0.021(5)

loop_
_atom_type_symbol
_atom_type_description
_atom_type_scat_dispersion_real
_atom_type_scat_dispersion_imag
_atom_type_scat_source
C C 0.0033 0.0016 'International Tables Vol C Tables 4.2.6.8 and 6.1.1.4'
H H 0.0000 0.0000 'International Tables Vol C Tables 4.2.6.8 and 6.1.1.4'
N N 0.0061 0.0033 'International Tables Vol C Tables 4.2.6.8 and 6.1.1.4'
O O 0.0106 0.0060 'International Tables Vol C Tables 4.2.6.8 and 6.1.1.4'
F F 0.0171 0.0103 'International Tables Vol C Tables 4.2.6.8 and 6.1.1.4'
S S 0.1246 0.1234 'International Tables Vol C Tables 4.2.6.8 and 6.1.1.4'

loop_
_geom_angle_atom_site_label_1
_geom_angle_atom_site_label_2
_geom_angle_atom_site_label_3
_geom_angle
N1 C2 C3 121.1(4)
N1 C6 C5 120.2(4)
N1 C9 C10 110.9(4)
C2 N1 C9 119.3(3)
C2 C3 C4 119.1(4)
C3 C4 C7 120.5(4)
C5 C4 C3 118.8(4)
C5 C4 C7 120.6(4)
C6 N1 C2 120.8(4)
C6 N1 C9 119.9(4)
C6 C5 C4 120.0(4)
N3 S1 C1A 103.1(3)
N3 S2 C2A 102.4(3)
N8 C7 C4 178.0(5)
O1 S1 C1A 105.0(3)
O1 S1 O2 119.3(2)
O1 S1 N3 117.4(2)
O2 S1 C1A 103.6(3)
O2 S1 N3 106.3(2)
O3 S2 C2A 103.6(3)
O3 S2 N3 108.9(3)
O3 S2 O4 118.6(3)
O4 S2 C2A 104.3(3)
O4 S2 N3 116.6(2)
S2 N3 S1 125.7(2)
F1 C1A S1 110.7(4)
F1 C1A F2 107.6(6)
F2 C1A S1 110.3(5)
F3 C1A F1 108.5(6)
F3 C1A S1 110.1(5)
F3 C1A F2 109.6(6)
F4 C2A S2 109.1(5)
F5 C2A S2 110.8(5)
F5 C2A F4 106.5(6)
F6 C2A S2 111.2(5)
F6 C2A F4 108.8(6)
F6 C2A F5 110.3(7)
C1N C2N C3N 128.4(8)
C2N C1N C9N 120.5(9)
C2N C1N C11N 124.1(10)
C2N C3N C4N 112.4(8)
C4N C10N C5N 111.8(7)
C5N C6N C7N 117.4(8)
C6N C5N C10N 119.2(8)
C7N C8N C9N 110.6(8)
C8N C7N C6N 131.9(9)
C8N C9N C1N 122.1(8)
C9N C1N C11N 115.4(8)
C9N C10N C4N 134.3(8)
C9N C10N C5N 113.9(6)
C10N C9N C1N 110.9(8)
C10N C4N C3N 113.4(8)
C10N C9N C8N 127.0(7)

loop_
_geom_bond_atom_site_label_1
_geom_bond_atom_site_label_2
_geom_bond_distance
N1 C6 1.337(5)
N1 C2 1.337(5)
N1 C9 1.494(5)
C2 C3 1.364(6)
C4 C5 1.375(6)
C4 C3 1.382(6)
C4 C7 1.447(7)
C6 C5 1.368(7)
C7 N8 1.137(6)
C9 C10 1.495(7)
S1 N3 1.571(4)
S1 O1 1.407(3)
S1 O2 1.417(3)
S1 C1A 1.832(6)
S2 N3 1.561(4)
S2 O3 1.408(4)
S2 O4 1.409(4)
S2 C2A 1.829(8)
F1 C1A 1.307(7)
F2 C1A 1.309(7)
F3 C1A 1.288(7)
F4 C2A 1.331(7)
F5 C2A 1.298(7)
F6 C2A 1.296(8)
C1N C11N 1.488(11)
C2N C1N 1.293(11)
C2N C3N 1.456(11)
C4N C3N 1.510(12)
C5N C6N 1.308(10)
C6N C7N 1.333(10)
C8N C7N 1.321(10)
C9N C8N 1.399(10)
C9N C1N 1.479(12)
C10N C4N 1.382(11)
C10N C5N 1.540(10)
C10N C9N 1.342(9)
